data_4338043
loop_
_publ_author_name
'Tanifuji, Kazuki'
'Yamada, Norihiro'
'Tajima, Tomoyuki'
'Sasamori, Takahiro'
'Tokitoh, Norihiro'
'Matsuo, Tsukasa'
'Tamao, Kohei'
'Ohki, Yasuhiro'
'Tatsumi, Kazuyuki'

_publ_section_title
;
 A convenient route to synthetic analogues of the oxidized form of
 high-potential iron-sulfur proteins.
;
_journal_issue 8
_journal_name_full 'Inorganic chemistry'
_journal_page_first 4000
_journal_page_last 4009
_journal_paper_doi 10.1021/ic402890k
_journal_volume 53
_journal_year 2014
_chemical_formula_moiety 'C112 H244 Fe4 Na O S8 Si24'
_chemical_formula_sum 'C112 H244 Fe4 Na O S8 Si24'
_chemical_formula_weight 2784.07
_space_group_IT_number 88
_symmetry_cell_setting tetragonal
_symmetry_Int_Tables_number 88
_symmetry_space_group_name_Hall '-I 4ad'
_symmetry_space_group_name_H-M 'I 41/a :2'
_atom_sites_solution_hydrogens geom
_atom_sites_solution_primary direct
_atom_sites_solution_secondary difmap
_cell_angle_alpha 90.0000
_cell_angle_beta 90.0000
_cell_angle_gamma 90.0000
_cell_formula_units_Z 4
_cell_length_a 32.2442(9)
_cell_length_b 32.2442(9)
_cell_length_c 17.7890(7)
_cell_measurement_reflns_used 13617
_cell_measurement_temperature 173
_cell_measurement_theta_max 27.43
_cell_measurement_theta_min 3.04
_cell_volume 18495.0(10)
_computing_cell_refinement CrystalClear
_computing_data_collection 'CrystalClear (Rigaku/MSC Inc., 2006)'
_computing_data_reduction CrystalClear
_computing_molecular_graphics 'CrystalStructure 4.0'
_computing_publication_material 'CrystalStructure 4.0 (Rigaku, 2010)'
_computing_structure_refinement 'SHELXL97 (Sheldrick, 2008)'
_computing_structure_solution 'SHELXS97 (Sheldrick, 2008)'
_diffrn_ambient_temperature 173
_diffrn_detector_area_resol_mean 7.314
_diffrn_measured_fraction_theta_full 0.998
_diffrn_measured_fraction_theta_max 0.998
_diffrn_measurement_device_type 'Rigaku Saturn70'
_diffrn_measurement_method \w
_diffrn_radiation_type 'Mo K\a'
_diffrn_radiation_wavelength 0.71070
_diffrn_reflns_av_R_equivalents 0.0842
_diffrn_reflns_limit_h_max 41
_diffrn_reflns_limit_h_min -41
_diffrn_reflns_limit_k_max 41
_diffrn_reflns_limit_k_min -41
_diffrn_reflns_limit_l_max 23
_diffrn_reflns_limit_l_min -23
_diffrn_reflns_number 92270
_diffrn_reflns_theta_full 27.47
_diffrn_reflns_theta_max 27.47
_diffrn_standards_number 0
_exptl_absorpt_coefficient_mu 0.589
_exptl_absorpt_correction_T_max 0.943
_exptl_absorpt_correction_T_min 0.877
_exptl_absorpt_correction_type multi-scan
_exptl_absorpt_process_details 'REQAB (Rigaku, 1998)'
_exptl_crystal_colour black
_exptl_crystal_density_diffrn 1.000
_exptl_crystal_density_method 'not measured'
_exptl_crystal_description block
_exptl_crystal_F_000 6012.00
_exptl_crystal_size_max 0.200
_exptl_crystal_size_mid 0.200
_exptl_crystal_size_min 0.100
_refine_diff_density_max 1.350
_refine_diff_density_min -0.360
_refine_ls_extinction_method none
_refine_ls_goodness_of_fit_ref 1.097
_refine_ls_hydrogen_treatment constr
_refine_ls_number_parameters 339
_refine_ls_number_reflns 10571
_refine_ls_number_restraints 0
_refine_ls_R_factor_gt 0.0831
_refine_ls_shift/su_max 0.001
_refine_ls_structure_factor_coef Fsqd
_refine_ls_weighting_details 'w = 1/[\s^2^(Fo^2^)+(0.1306P)^2^+58.6605P] where P=(Fo^2^+2Fc^2^)/3'
_refine_ls_weighting_scheme calc
_refine_ls_wR_factor_ref 0.2554
_reflns_number_gt 8890
_reflns_number_total 10571
_reflns_threshold_expression F^2^>2.0\s(F^2^)
_cod_data_source_file ic402890k_si_001.cif
_cod_data_source_block '[Na(THF)]_2b'
_cod_depositor_comments 'Adding full bibliography for 4338042--4338047.cif.'
_cod_original_cell_volume 18495.0(11)
_cod_original_sg_symbol_H-M 'I 41/a'
_cod_database_code 4338043

loop_
_symmetry_equiv_pos_site_id
_symmetry_equiv_pos_as_xyz
1 +X,+Y,+Z
2 3/4-Y,1/4+X,1/4+Z
3 1/2-X,-Y,1/2+Z
4 3/4+Y,3/4-X,3/4+Z
5 -X,-Y,-Z
6 3/4+Y,1/4-X,1/4-Z
7 1/2+X,+Y,1/2-Z
8 3/4-Y,3/4+X,3/4-Z
9 1/2+X,1/2+Y,1/2+Z
10 1/4-Y,3/4+X,3/4+Z
11 -X,1/2-Y,+Z
12 1/4+Y,1/4-X,1/4+Z
13 1/2-X,1/2-Y,1/2-Z
14 1/4+Y,3/4-X,3/4-Z
15 +X,1/2+Y,-Z
16 1/4-Y,1/4+X,1/4-Z

loop_
_atom_site_label
_atom_site_type_symbol
_atom_site_fract_x
_atom_site_fract_y
_atom_site_fract_z
_atom_site_U_iso_or_equiv
_atom_site_adp_type
_atom_site_occupancy
_atom_site_symmetry_multiplicity
_atom_site_calc_flag
_atom_site_refinement_flags
Fe(1) Fe 0.457290(16) 0.751973(16) 1.06853(3) 0.04055(18) Uani 1.0 16 d .
S(1) S 0.49798(3) 0.69457(3) 1.05421(6) 0.0438(3) Uani 1.0 16 d .
S(2) S 0.40418(3) 0.74230(3) 0.98906(6) 0.0467(3) Uani 1.0 16 d .
Si(1) Si 0.33521(4) 0.81827(4) 1.16947(8) 0.0587(4) Uani 1.0 16 d .
Si(2) Si 0.28847(4) 0.73865(5) 1.08887(9) 0.0642(4) Uani 1.0 16 d .
Si(3) Si 0.30074(5) 0.93234(4) 0.90017(9) 0.0613(4) Uani 1.0 16 d .
Si(4) Si 0.24506(4) 0.85894(5) 0.82345(9) 0.0665(4) Uani 1.0 16 d .
Si(5) Si 0.44450(4) 0.84246(5) 0.82897(8) 0.0605(4) Uani 1.0 16 d .
Si(6) Si 0.39092(5) 0.76586(5) 0.75785(9) 0.0674(4) Uani 1.0 16 d .
Na(1) Na 0.4297(4) 0.6681(3) 0.9430(7) 0.097(4) Uani 0.2500 16 d .
O(1) O 0.3934 0.6228 0.8652 0.132(9) Uiso 0.2500 16 d .
C(1) C 0.37128(11) 0.78523(12) 0.9672(3) 0.0428(8) Uani 1.0 16 d .
C(2) C 0.33878(12) 0.79667(12) 1.0172(3) 0.0456(9) Uani 1.0 16 d .
C(3) C 0.31038(12) 0.82667(13) 0.9931(3) 0.0495(10) Uani 1.0 16 d .
C(4) C 0.31265(12) 0.84631(12) 0.9237(3) 0.0458(9) Uani 1.0 16 d .
C(5) C 0.34501(12) 0.83509(12) 0.8764(3) 0.0461(9) Uani 1.0 16 d .
C(6) C 0.37465(12) 0.80494(13) 0.8969(3) 0.0446(9) Uani 1.0 16 d .
C(7) C 0.33261(13) 0.77752(13) 1.0940(3) 0.0516(10) Uani 1.0 16 d .
C(8) C 0.38139(18) 0.85154(17) 1.1496(4) 0.0705(14) Uani 1.0 16 d .
C(9) C 0.3407(3) 0.7926(2) 1.2627(4) 0.0836(19) Uani 1.0 16 d .
C(10) C 0.28882(18) 0.85340(19) 1.1773(4) 0.0763(16) Uani 1.0 16 d .
C(11) C 0.2942(2) 0.7079(2) 1.0018(5) 0.093(2) Uani 1.0 16 d .
C(12) C 0.2903(3) 0.7035(3) 1.1716(5) 0.105(3) Uani 1.0 16 d .
C(13) C 0.23592(17) 0.7638(3) 1.0856(5) 0.088(2) Uani 1.0 16 d .
C(14) C 0.28001(13) 0.87779(13) 0.9024(3) 0.0518(10) Uani 1.0 16 d .
C(15) C 0.3257(3) 0.94222(19) 0.9932(4) 0.0838(17) Uani 1.0 16 d .
C(16) C 0.33960(18) 0.94200(17) 0.8239(4) 0.0719(14) Uani 1.0 16 d .
C(17) C 0.2565(3) 0.9697(2) 0.8869(5) 0.097(3) Uani 1.0 16 d .
C(18) C 0.2411(2) 0.8012(2) 0.8290(5) 0.097(3) Uani 1.0 16 d .
C(19) C 0.2631(3) 0.8751(3) 0.7286(4) 0.094(2) Uani 1.0 16 d .
C(20) C 0.19180(18) 0.8811(3) 0.8396(5) 0.092(2) Uani 1.0 16 d .
C(21) C 0.40990(13) 0.79566(14) 0.8424(3) 0.0505(10) Uani 1.0 16 d .
C(22) C 0.43952(16) 0.87722(16) 0.9120(4) 0.0656(13) Uani 1.0 16 d .
C(23) C 0.49923(18) 0.8233(3) 0.8242(5) 0.096(3) Uani 1.0 16 d .
C(24) C 0.4329(3) 0.8726(3) 0.7415(4) 0.091(2) Uani 1.0 16 d .
C(25) C 0.3672(3) 0.7174(3) 0.7915(5) 0.113(3) Uani 1.0 16 d .
C(26) C 0.4360(3) 0.7529(3) 0.6956(4) 0.096(3) Uani 1.0 16 d .
C(27) C 0.3516(3) 0.7936(3) 0.6991(4) 0.111(3) Uani 1.0 16 d .
C(28) C 0.3470 0.6097 0.8847 0.122(12) Uiso 0.2500 16 d .
C(29) C 0.4082 0.5967 0.7757 0.141(14) Uiso 0.2500 16 d .
C(30) C 0.3718 0.5547 0.8034 0.114(11) Uiso 0.2500 16 d .
C(32) C 0.3291 0.5634 0.8810 0.126(12) Uiso 0.2500 16 d .
H(1) H 0.3637 0.9239 0.8314 0.0862 Uiso 1.0 16 calc R
H(2) H 0.3901 0.8655 1.1959 0.0846 Uiso 1.0 16 calc R
H(3) H 0.3741 0.8723 1.1116 0.0846 Uiso 1.0 16 calc R
H(4) H 0.3131 0.7872 1.2837 0.1004 Uiso 1.0 16 calc R
H(5) H 0.3562 0.8107 1.2967 0.1004 Uiso 1.0 16 calc R
H(6) H 0.3556 0.7663 1.2566 0.1004 Uiso 1.0 16 calc R
H(7) H 0.2928 0.8777 1.1451 0.0915 Uiso 1.0 16 calc R
H(8) H 0.2856 0.8624 1.2297 0.0915 Uiso 1.0 16 calc R
H(9) H 0.2639 0.8384 1.1614 0.0915 Uiso 1.0 16 calc R
H(10) H 0.2793 0.7217 0.9608 0.1119 Uiso 1.0 16 calc R
H(11) H 0.2827 0.6802 1.0096 0.1119 Uiso 1.0 16 calc R
H(12) H 0.3236 0.7057 0.9889 0.1119 Uiso 1.0 16 calc R
H(13) H 0.2339 0.7813 1.0407 0.1053 Uiso 1.0 16 calc R
H(13A) H 0.2320 0.7809 1.1306 0.1053 Uiso 1.0 16 calc R
H(13B) H 0.2144 0.7423 1.0838 0.1053 Uiso 1.0 16 calc R
H(14) H 0.2932 0.7199 1.2175 0.1261 Uiso 1.0 16 calc R
H(15) H 0.3140 0.6846 1.1667 0.1261 Uiso 1.0 16 calc R
H(16) H 0.2646 0.6873 1.1740 0.1261 Uiso 1.0 16 calc R
H(19) H 0.3337 0.9715 0.9967 0.1006 Uiso 1.0 16 calc R
H(20) H 0.3505 0.9248 0.9981 0.1006 Uiso 1.0 16 calc R
H(21) H 0.3062 0.9356 1.0335 0.1006 Uiso 1.0 16 calc R
H(22) H 0.4041 0.8342 1.1308 0.0846 Uiso 1.0 16 calc R
H(23) H 0.3485 0.9711 0.8255 0.0862 Uiso 1.0 16 calc R
H(24) H 0.3270 0.9361 0.7750 0.0862 Uiso 1.0 16 calc R
H(25) H 0.2519 0.9743 0.8331 0.1166 Uiso 1.0 16 calc R
H(26) H 0.2631 0.9961 0.9113 0.1166 Uiso 1.0 16 calc R
H(27) H 0.2313 0.9581 0.9094 0.1166 Uiso 1.0 16 calc R
H(28) H 0.2684 0.7888 0.8197 0.1164 Uiso 1.0 16 calc R
H(29) H 0.2213 0.7913 0.7912 0.1164 Uiso 1.0 16 calc R
H(30) H 0.2314 0.7931 0.8792 0.1164 Uiso 1.0 16 calc R
H(31) H 0.2906 0.8634 0.7190 0.1129 Uiso 1.0 16 calc R
H(32) H 0.2646 0.9055 0.7263 0.1129 Uiso 1.0 16 calc R
H(33) H 0.2436 0.8651 0.6905 0.1129 Uiso 1.0 16 calc R
H(34) H 0.1755 0.8619 0.8705 0.1101 Uiso 1.0 16 calc R
H(35) H 0.1779 0.8851 0.7911 0.1101 Uiso 1.0 16 calc R
H(36) H 0.1942 0.9078 0.8655 0.1101 Uiso 1.0 16 calc R
H(37) H 0.4169 0.8970 0.9035 0.0787 Uiso 1.0 16 calc R
H(38) H 0.4656 0.8923 0.9195 0.0787 Uiso 1.0 16 calc R
H(39) H 0.4334 0.8606 0.9568 0.0787 Uiso 1.0 16 calc R
H(40) H 0.5111 0.8228 0.8749 0.1153 Uiso 1.0 16 calc R
H(41) H 0.5156 0.8418 0.7922 0.1153 Uiso 1.0 16 calc R
H(42) H 0.4996 0.7952 0.8030 0.1153 Uiso 1.0 16 calc R
H(43) H 0.4496 0.8618 0.6998 0.1089 Uiso 1.0 16 calc R
H(44) H 0.4396 0.9019 0.7496 0.1089 Uiso 1.0 16 calc R
H(45) H 0.4034 0.8699 0.7291 0.1089 Uiso 1.0 16 calc R
H(46) H 0.3883 0.6956 0.7941 0.1357 Uiso 1.0 16 calc R
H(47) H 0.3452 0.7089 0.7568 0.1357 Uiso 1.0 16 calc R
H(48) H 0.3554 0.7218 0.8417 0.1357 Uiso 1.0 16 calc R
H(49) H 0.4401 0.7754 0.6592 0.1156 Uiso 1.0 16 calc R
H(50) H 0.4303 0.7270 0.6688 0.1156 Uiso 1.0 16 calc R
H(51) H 0.4610 0.7497 0.7263 0.1156 Uiso 1.0 16 calc R
H(52) H 0.3237 0.7870 0.7173 0.1328 Uiso 1.0 16 calc R
H(53) H 0.3544 0.7847 0.6466 0.1328 Uiso 1.0 16 calc R
H(54) H 0.3563 0.8236 0.7026 0.1328 Uiso 1.0 16 calc R
H(55) H 0.2884 0.8340 1.0260 0.0594 Uiso 1.0 16 calc R
H(56) H 0.3473 0.8481 0.8287 0.0553 Uiso 1.0 16 calc R
H(57) H 0.3579 0.7602 1.1021 0.0619 Uiso 1.0 16 calc R
H(58) H 0.2611 0.8780 0.9471 0.0622 Uiso 1.0 16 calc R
H(59) H 0.4277 0.7754 0.8700 0.0606 Uiso 1.0 16 calc R

loop_
_atom_site_aniso_label
_atom_site_aniso_U_11
_atom_site_aniso_U_22
_atom_site_aniso_U_33
_atom_site_aniso_U_12
_atom_site_aniso_U_13
_atom_site_aniso_U_23
Fe(1) 0.0333(3) 0.0388(3) 0.0495(4) 0.0005(2) -0.0011(2) 0.0010(3)
S(1) 0.0424(5) 0.0364(5) 0.0527(6) 0.0006(4) 0.0001(4) -0.0044(4)
S(2) 0.0410(5) 0.0429(5) 0.0563(6) 0.0033(4) -0.0072(4) -0.0029(4)
Si(1) 0.0578(8) 0.0602(8) 0.0582(8) 0.0191(6) 0.0089(6) 0.0096(6)
Si(2) 0.0481(7) 0.0628(8) 0.0816(10) -0.0014(6) 0.0076(7) 0.0209(7)
Si(3) 0.0660(8) 0.0463(7) 0.0715(9) 0.0056(6) 0.0075(7) 0.0106(6)
Si(4) 0.0517(8) 0.0708(9) 0.0770(10) 0.0050(7) -0.0151(7) 0.0071(7)
Si(5) 0.0497(7) 0.0656(8) 0.0661(8) -0.0064(6) 0.0068(6) 0.0072(7)
Si(6) 0.0647(9) 0.0769(10) 0.0606(8) 0.0055(7) -0.0055(7) -0.0194(7)
Na(1) 0.106(8) 0.062(6) 0.123(9) 0.020(5) -0.031(7) -0.037(6)
C(1) 0.0357(18) 0.0391(18) 0.054(3) -0.0019(15) -0.0017(16) -0.0002(16)
C(2) 0.0378(19) 0.042(2) 0.057(3) -0.0007(15) -0.0018(17) 0.0063(17)
C(3) 0.039(2) 0.049(3) 0.060(3) 0.0047(17) 0.0056(18) 0.0102(19)
C(4) 0.0380(19) 0.044(2) 0.056(3) -0.0010(16) -0.0032(17) 0.0060(17)
C(5) 0.046(2) 0.045(2) 0.048(2) -0.0038(16) -0.0037(17) 0.0059(17)
C(6) 0.0392(19) 0.046(2) 0.049(2) -0.0044(16) -0.0004(16) -0.0038(17)
C(7) 0.042(2) 0.050(3) 0.062(3) 0.0098(17) 0.0069(19) 0.0150(19)
C(8) 0.075(4) 0.060(3) 0.076(4) 0.003(3) -0.009(3) -0.002(3)
C(9) 0.101(5) 0.090(4) 0.060(3) 0.038(4) 0.011(3) 0.013(3)
C(10) 0.068(4) 0.077(4) 0.084(4) 0.029(3) 0.008(3) 0.001(3)
C(11) 0.073(4) 0.082(4) 0.125(6) -0.028(4) 0.007(4) -0.008(4)
C(12) 0.099(5) 0.097(5) 0.119(6) -0.024(4) -0.001(5) 0.052(5)
C(13) 0.050(3) 0.096(5) 0.118(6) -0.002(3) 0.008(3) 0.029(4)
C(14) 0.045(3) 0.050(3) 0.060(3) 0.0070(18) -0.0003(19) 0.0084(19)
C(15) 0.105(5) 0.061(4) 0.086(4) -0.010(4) 0.009(4) -0.004(3)
C(16) 0.074(4) 0.057(3) 0.084(4) -0.005(3) 0.014(3) 0.014(3)
C(17) 0.089(5) 0.065(4) 0.137(7) 0.021(4) 0.012(5) 0.022(4)
C(18) 0.074(4) 0.081(5) 0.136(7) -0.015(4) -0.034(4) -0.000(4)
C(19) 0.098(5) 0.109(6) 0.075(4) 0.014(4) -0.025(4) 0.001(4)
C(20) 0.057(4) 0.110(6) 0.108(5) 0.015(4) -0.015(4) 0.005(4)
C(21) 0.044(2) 0.057(3) 0.050(3) 0.0034(18) 0.0006(17) -0.0004(19)
C(22) 0.059(3) 0.056(3) 0.082(4) -0.014(3) -0.011(3) 0.005(3)
C(23) 0.052(3) 0.109(6) 0.128(7) -0.004(4) 0.012(4) 0.004(5)
C(24) 0.105(5) 0.088(5) 0.079(4) -0.007(4) 0.018(4) 0.019(4)
C(25) 0.137(7) 0.096(6) 0.106(6) -0.036(5) -0.007(5) -0.039(5)
C(26) 0.101(5) 0.126(6) 0.062(4) 0.021(5) 0.003(4) -0.025(4)
C(27) 0.118(6) 0.130(7) 0.084(5) 0.036(5) -0.043(5) -0.039(5)

loop_
_atom_type_symbol
_atom_type_description
_atom_type_scat_dispersion_real
_atom_type_scat_dispersion_imag
_atom_type_scat_source
C C 0.0033 0.0016
;
International Tables for Crystallography
(1992, Vol. C, Tables 4.2.6.8 and 6.1.1.4)
;
H H 0.0000 0.0000
;
International Tables for Crystallography
(1992, Vol. C, Table 6.1.1.4)
;
Fe Fe 0.3463 0.8444
;
International Tables for Crystallography
(1992, Vol. C, Tables 4.2.6.8 and 6.1.1.4)
;
S S 0.1246 0.1234
;
International Tables for Crystallography
(1992, Vol. C, Tables 4.2.6.8 and 6.1.1.4)
;
Si Si 0.0817 0.0704
;
International Tables for Crystallography
(1992, Vol. C, Tables 4.2.6.8 and 6.1.1.4)
;
Na Na 0.0362 0.0249
;
International Tables for Crystallography
(1992, Vol. C, Tables 4.2.6.8 and 6.1.1.4)
;
O O 0.0106 0.0060
;
International Tables for Crystallography
(1992, Vol. C, Tables 4.2.6.8 and 6.1.1.4)
;

loop_
_geom_angle_atom_site_label_1
_geom_angle_atom_site_label_2
_geom_angle_atom_site_label_3
_geom_angle
_geom_angle_publ_flag
_geom_angle_site_symmetry_1
_geom_angle_site_symmetry_3
Fe(1) Fe(1) Fe(1) 60.499(19) yes 6_467 11_665
Fe(1) Fe(1) Fe(1) 59.002(19) yes 6_467 16_657
Fe(1) Fe(1) S(1) 99.48(4) yes 6_467 .
Fe(1) Fe(1) S(1) 52.07(3) yes 6_467 6_467
Fe(1) Fe(1) S(1) 52.78(3) yes 6_467 11_665
Fe(1) Fe(1) S(2) 155.60(4) yes 6_467 .
Fe(1) Fe(1) Fe(1) 60.499(19) yes 11_665 16_657
Fe(1) Fe(1) S(1) 52.30(3) yes 11_665 .
Fe(1) Fe(1) S(1) 100.26(4) yes 11_665 6_467
Fe(1) Fe(1) S(1) 53.00(3) yes 11_665 11_665
Fe(1) Fe(1) S(2) 139.15(4) yes 11_665 .
Fe(1) Fe(1) S(1) 52.64(3) yes 16_657 .
Fe(1) Fe(1) S(1) 51.53(3) yes 16_657 6_467
Fe(1) Fe(1) S(1) 100.01(4) yes 16_657 11_665
Fe(1) Fe(1) S(2) 137.66(4) yes 16_657 .
S(1) Fe(1) S(1) 102.29(5) yes . 6_467
S(1) Fe(1) S(1) 103.82(4) yes . 11_665
S(1) Fe(1) S(2) 104.82(5) yes . .
S(1) Fe(1) S(1) 102.94(5) yes 6_467 11_665
S(1) Fe(1) S(2) 118.97(5) yes 6_467 .
S(1) Fe(1) S(2) 121.46(5) yes 11_665 .
Fe(1) S(1) Fe(1) 74.70(4) yes . 11_665
Fe(1) S(1) Fe(1) 75.29(4) yes . 16_657
Fe(1) S(1) Na(1) 83.4(2) yes . .
Fe(1) S(1) Fe(1) 75.69(4) yes 11_665 16_657
Fe(1) S(1) Na(1) 137.6(2) yes 11_665 .
Fe(1) S(1) Na(1) 133.0(3) yes 16_657 .
Fe(1) S(2) Na(1) 94.7(3) yes . .
Fe(1) S(2) C(1) 118.87(14) yes . .
Na(1) S(2) C(1) 144.5(3) yes . .
C(7) Si(1) C(8) 107.5(3) yes . .
C(7) Si(1) C(9) 109.2(3) yes . .
C(7) Si(1) C(10) 116.0(3) yes . .
C(8) Si(1) C(9) 110.4(3) yes . .
C(8) Si(1) C(10) 107.6(3) yes . .
C(9) Si(1) C(10) 106.1(3) yes . .
C(7) Si(2) C(11) 108.6(3) yes . .
C(7) Si(2) C(12) 110.0(3) yes . .
C(7) Si(2) C(13) 113.1(3) yes . .
C(11) Si(2) C(12) 109.5(4) yes . .
C(11) Si(2) C(13) 107.2(4) yes . .
C(12) Si(2) C(13) 108.4(4) yes . .
C(14) Si(3) C(15) 107.1(3) yes . .
C(14) Si(3) C(16) 114.1(3) yes . .
C(14) Si(3) C(17) 109.3(3) yes . .
C(15) Si(3) C(16) 108.9(3) yes . .
C(15) Si(3) C(17) 109.2(4) yes . .
C(16) Si(3) C(17) 108.1(3) yes . .
C(14) Si(4) C(18) 108.7(3) yes . .
C(14) Si(4) C(19) 113.3(3) yes . .
C(14) Si(4) C(20) 107.9(3) yes . .
C(18) Si(4) C(19) 110.4(4) yes . .
C(18) Si(4) C(20) 107.9(4) yes . .
C(19) Si(4) C(20) 108.5(4) yes . .
C(21) Si(5) C(22) 109.2(3) yes . .
C(21) Si(5) C(23) 107.3(3) yes . .
C(21) Si(5) C(24) 113.7(3) yes . .
C(22) Si(5) C(23) 108.4(3) yes . .
C(22) Si(5) C(24) 109.2(3) yes . .
C(23) Si(5) C(24) 108.8(4) yes . .
C(21) Si(6) C(25) 107.9(3) yes . .
C(21) Si(6) C(26) 109.5(3) yes . .
C(21) Si(6) C(27) 115.0(3) yes . .
C(25) Si(6) C(26) 109.0(4) yes . .
C(25) Si(6) C(27) 107.8(4) yes . .
C(26) Si(6) C(27) 107.5(4) yes . .
S(1) Na(1) S(2) 77.0(3) yes . .
S(1) Na(1) O(1) 156.2(5) yes . .
S(1) Na(1) C(9) 80.6(4) yes . 16_657
S(2) Na(1) O(1) 126.3(5) yes . .
S(2) Na(1) C(9) 145.5(5) yes . 16_657
O(1) Na(1) C(9) 76.4(3) yes . 16_657
Na(1) O(1) C(28) 120.6(3) yes . .
Na(1) O(1) C(29) 131.6(3) yes . .
C(28) O(1) C(29) 107.842 yes . .
S(2) C(1) C(2) 120.1(3) yes . .
S(2) C(1) C(6) 119.8(3) yes . .
C(2) C(1) C(6) 119.7(4) yes . .
C(1) C(2) C(3) 118.0(4) yes . .
C(1) C(2) C(7) 123.7(4) yes . .
C(3) C(2) C(7) 118.2(4) yes . .
C(2) C(3) C(4) 123.5(4) yes . .
C(3) C(4) C(5) 117.4(4) yes . .
C(3) C(4) C(14) 119.5(4) yes . .
C(5) C(4) C(14) 123.1(4) yes . .
C(4) C(5) C(6) 122.2(4) yes . .
C(1) C(6) C(5) 119.2(4) yes . .
C(1) C(6) C(21) 122.3(4) yes . .
C(5) C(6) C(21) 118.5(4) yes . .
Si(1) C(7) Si(2) 121.9(3) yes . .
Si(1) C(7) C(2) 110.7(3) yes . .
Si(2) C(7) C(2) 108.9(3) yes . .
Si(1) C(9) Na(1) 101.3(4) yes . 6_467
Si(3) C(14) Si(4) 119.6(3) yes . .
Si(3) C(14) C(4) 112.7(3) yes . .
Si(4) C(14) C(4) 112.6(3) yes . .
Si(5) C(21) Si(6) 119.8(3) yes . .
Si(5) C(21) C(6) 111.3(3) yes . .
Si(6) C(21) C(6) 111.4(3) yes . .
O(1) C(28) C(32) 125.154 yes . .
O(1) C(29) C(30) 86.6258(12) yes . .
C(29) C(30) C(32) 121.540 yes . .
C(28) C(32) C(30) 84.856 yes . .
S(1) Na(1) H(5) 96.099 no . 16_657
S(1) Na(1) H(40) 73.019 no . 11_665
S(2) Na(1) H(5) 154.747 no . 16_657
S(2) Na(1) H(40) 107.894 no . 11_665
O(1) Na(1) H(5) 60.765 no . 16_657
O(1) Na(1) H(40) 100.675 no . 11_665
C(9) Na(1) H(5) 15.625 no 16_657 16_657
C(9) Na(1) H(40) 89.892 no 16_657 11_665
H(5) Na(1) H(40) 92.767 no 16_657 11_665
C(2) C(3) H(55) 118.231 no . .
C(4) C(3) H(55) 118.247 no . .
C(4) C(5) H(56) 118.940 no . .
C(6) C(5) H(56) 118.900 no . .
Si(1) C(7) H(57) 104.514 no . .
Si(2) C(7) H(57) 104.537 no . .
C(2) C(7) H(57) 104.519 no . .
Si(1) C(8) H(2) 109.470 no . .
Si(1) C(8) H(3) 109.480 no . .
Si(1) C(8) H(22) 109.479 no . .
H(2) C(8) H(3) 109.470 no . .
H(2) C(8) H(22) 109.464 no . .
H(3) C(8) H(22) 109.464 no . .
Si(1) C(9) H(4) 109.474 no . .
Si(1) C(9) H(5) 109.476 no . .
Si(1) C(9) H(6) 109.476 no . .
Na(1) C(9) H(4) 140.055 no 6_467 .
Na(1) C(9) H(5) 33.864 no 6_467 .
Na(1) C(9) H(6) 82.372 no 6_467 .
H(4) C(9) H(5) 109.477 no . .
H(4) C(9) H(6) 109.465 no . .
H(5) C(9) H(6) 109.460 no . .
Si(1) C(10) H(7) 109.463 no . .
Si(1) C(10) H(8) 109.481 no . .
Si(1) C(10) H(9) 109.479 no . .
H(7) C(10) H(8) 109.471 no . .
H(7) C(10) H(9) 109.475 no . .
H(8) C(10) H(9) 109.458 no . .
Si(2) C(11) H(10) 109.466 no . .
Si(2) C(11) H(11) 109.472 no . .
Si(2) C(11) H(12) 109.473 no . .
H(10) C(11) H(11) 109.464 no . .
H(10) C(11) H(12) 109.457 no . .
H(11) C(11) H(12) 109.495 no . .
Si(2) C(12) H(14) 109.470 no . .
Si(2) C(12) H(15) 109.464 no . .
Si(2) C(12) H(16) 109.465 no . .
H(14) C(12) H(15) 109.482 no . .
H(14) C(12) H(16) 109.480 no . .
H(15) C(12) H(16) 109.467 no . .
Si(2) C(13) H(13) 109.482 no . .
Si(2) C(13) H(13A) 109.477 no . .
Si(2) C(13) H(13B) 109.475 no . .
H(13) C(13) H(13A) 109.473 no . .
H(13) C(13) H(13B) 109.460 no . .
H(13A) C(13) H(13B) 109.461 no . .
Si(3) C(14) H(58) 103.167 no . .
Si(4) C(14) H(58) 103.180 no . .
C(4) C(14) H(58) 103.187 no . .
Si(3) C(15) H(19) 109.466 no . .
Si(3) C(15) H(20) 109.477 no . .
Si(3) C(15) H(21) 109.471 no . .
H(19) C(15) H(20) 109.480 no . .
H(19) C(15) H(21) 109.465 no . .
H(20) C(15) H(21) 109.469 no . .
Si(3) C(16) H(1) 109.482 no . .
Si(3) C(16) H(23) 109.473 no . .
Si(3) C(16) H(24) 109.472 no . .
H(1) C(16) H(23) 109.458 no . .
H(1) C(16) H(24) 109.476 no . .
H(23) C(16) H(24) 109.467 no . .
Si(3) C(17) H(25) 109.463 no . .
Si(3) C(17) H(26) 109.467 no . .
Si(3) C(17) H(27) 109.476 no . .
H(25) C(17) H(26) 109.486 no . .
H(25) C(17) H(27) 109.473 no . .
H(26) C(17) H(27) 109.464 no . .
Si(4) C(18) H(28) 109.460 no . .
Si(4) C(18) H(29) 109.478 no . .
Si(4) C(18) H(30) 109.480 no . .
H(28) C(18) H(29) 109.478 no . .
H(28) C(18) H(30) 109.456 no . .
H(29) C(18) H(30) 109.474 no . .
Si(4) C(19) H(31) 109.478 no . .
Si(4) C(19) H(32) 109.476 no . .
Si(4) C(19) H(33) 109.480 no . .
H(31) C(19) H(32) 109.460 no . .
H(31) C(19) H(33) 109.472 no . .
H(32) C(19) H(33) 109.461 no . .
Si(4) C(20) H(34) 109.486 no . .
Si(4) C(20) H(35) 109.471 no . .
Si(4) C(20) H(36) 109.472 no . .
H(34) C(20) H(35) 109.462 no . .
H(34) C(20) H(36) 109.469 no . .
H(35) C(20) H(36) 109.467 no . .
Si(5) C(21) H(59) 104.208 no . .
Si(6) C(21) H(59) 104.169 no . .
C(6) C(21) H(59) 104.187 no . .
Si(5) C(22) H(37) 109.456 no . .
Si(5) C(22) H(38) 109.474 no . .
Si(5) C(22) H(39) 109.470 no . .
H(37) C(22) H(38) 109.483 no . .
H(37) C(22) H(39) 109.456 no . .
H(38) C(22) H(39) 109.488 no . .
Si(5) C(23) H(40) 109.473 no . .
Si(5) C(23) H(41) 109.472 no . .
Si(5) C(23) H(42) 109.466 no . .
H(40) C(23) H(41) 109.471 no . .
H(40) C(23) H(42) 109.478 no . .
H(41) C(23) H(42) 109.468 no . .
Si(5) C(24) H(43) 109.470 no . .
Si(5) C(24) H(44) 109.469 no . .
Si(5) C(24) H(45) 109.464 no . .
H(43) C(24) H(44) 109.475 no . .
H(43) C(24) H(45) 109.472 no . .
H(44) C(24) H(45) 109.478 no . .
Si(6) C(25) H(46) 109.461 no . .
Si(6) C(25) H(47) 109.460 no . .
Si(6) C(25) H(48) 109.471 no . .
H(46) C(25) H(47) 109.476 no . .
H(46) C(25) H(48) 109.490 no . .
H(47) C(25) H(48) 109.469 no . .
Si(6) C(26) H(49) 109.464 no . .
Si(6) C(26) H(50) 109.473 no . .
Si(6) C(26) H(51) 109.466 no . .
H(49) C(26) H(50) 109.475 no . .
H(49) C(26) H(51) 109.475 no . .
H(50) C(26) H(51) 109.474 no . .
Si(6) C(27) H(52) 109.474 no . .
Si(6) C(27) H(53) 109.454 no . .
Si(6) C(27) H(54) 109.476 no . .
H(52) C(27) H(53) 109.465 no . .
H(52) C(27) H(54) 109.487 no . .
H(53) C(27) H(54) 109.470 no . .
Na(1) H(5) C(9) 130.512 no 6_467 .
Na(1) H(40) C(23) 144.591 no 11_665 .

loop_
_geom_bond_atom_site_label_1
_geom_bond_atom_site_label_2
_geom_bond_distance
_geom_bond_publ_flag
_geom_bond_site_symmetry_2
Fe(1) Fe(1) 2.7996(8) yes 6_467
Fe(1) Fe(1) 2.7572(8) yes 11_665
Fe(1) Fe(1) 2.7996(8) yes 16_657
Fe(1) S(1) 2.2830(11) yes .
Fe(1) S(1) 2.3007(12) yes 6_467
Fe(1) S(1) 2.2619(11) yes 11_665
Fe(1) S(2) 2.2424(12) yes .
S(1) Na(1) 3.080(12) yes .
S(2) Na(1) 2.659(10) yes .
S(2) C(1) 1.787(4) yes .
Si(1) C(7) 1.880(5) yes .
Si(1) C(8) 1.869(6) yes .
Si(1) C(9) 1.861(6) yes .
Si(1) C(10) 1.882(6) yes .
Si(2) C(7) 1.899(5) yes .
Si(2) C(11) 1.847(8) yes .
Si(2) C(12) 1.858(9) yes .
Si(2) C(13) 1.880(6) yes .
Si(3) C(14) 1.882(5) yes .
Si(3) C(15) 1.868(7) yes .
Si(3) C(16) 1.873(7) yes .
Si(3) C(17) 1.883(7) yes .
Si(4) C(14) 1.901(5) yes .
Si(4) C(18) 1.870(7) yes .
Si(4) C(19) 1.860(7) yes .
Si(4) C(20) 1.882(7) yes .
Si(5) C(21) 1.892(5) yes .
Si(5) C(22) 1.862(6) yes .
Si(5) C(23) 1.872(7) yes .
Si(5) C(24) 1.874(7) yes .
Si(6) C(21) 1.887(5) yes .
Si(6) C(25) 1.841(9) yes .
Si(6) C(26) 1.873(8) yes .
Si(6) C(27) 1.870(9) yes .
Na(1) O(1) 2.329(12) yes .
Na(1) C(9) 2.766(13) yes 16_657
O(1) C(28) 1.59383(5) yes .
O(1) C(29) 1.86183(6) yes .
C(1) C(2) 1.423(6) yes .
C(1) C(6) 1.408(6) yes .
C(2) C(3) 1.399(6) yes .
C(2) C(7) 1.513(7) yes .
C(3) C(4) 1.390(7) yes .
C(4) C(5) 1.389(6) yes .
C(4) C(14) 1.511(6) yes .
C(5) C(6) 1.411(6) yes .
C(6) C(21) 1.523(6) yes .
C(28) C(32) 1.60195(5) yes .
C(29) C(30) 1.85911(5) yes .
C(30) C(32) 1.96826(5) yes .
Na(1) H(5) 2.027 no 16_657
Na(1) H(40) 2.278 no 11_665
C(3) H(55) 0.950 no .
C(5) H(56) 0.950 no .
C(7) H(57) 1.000 no .
C(8) H(2) 0.980 no .
C(8) H(3) 0.980 no .
C(8) H(22) 0.980 no .
C(9) H(4) 0.980 no .
C(9) H(5) 0.980 no .
C(9) H(6) 0.980 no .
C(10) H(7) 0.980 no .
C(10) H(8) 0.980 no .
C(10) H(9) 0.980 no .
C(11) H(10) 0.980 no .
C(11) H(11) 0.980 no .
C(11) H(12) 0.980 no .
C(12) H(14) 0.980 no .
C(12) H(15) 0.980 no .
C(12) H(16) 0.980 no .
C(13) H(13) 0.980 no .
C(13) H(13A) 0.980 no .
C(13) H(13B) 0.980 no .
C(14) H(58) 1.000 no .
C(15) H(19) 0.980 no .
C(15) H(20) 0.980 no .
C(15) H(21) 0.980 no .
C(16) H(1) 0.980 no .
C(16) H(23) 0.980 no .
C(16) H(24) 0.980 no .
C(17) H(25) 0.980 no .
C(17) H(26) 0.980 no .
C(17) H(27) 0.980 no .
C(18) H(28) 0.980 no .
C(18) H(29) 0.980 no .
C(18) H(30) 0.980 no .
C(19) H(31) 0.980 no .
C(19) H(32) 0.980 no .
C(19) H(33) 0.980 no .
C(20) H(34) 0.980 no .
C(20) H(35) 0.980 no .
C(20) H(36) 0.980 no .
C(21) H(59) 1.000 no .
C(22) H(37) 0.980 no .
C(22) H(38) 0.980 no .
C(22) H(39) 0.980 no .
C(23) H(40) 0.980 no .
C(23) H(41) 0.980 no .
C(23) H(42) 0.980 no .
C(24) H(43) 0.980 no .
C(24) H(44) 0.980 no .
C(24) H(45) 0.980 no .
C(25) H(46) 0.980 no .
C(25) H(47) 0.980 no .
C(25) H(48) 0.980 no .
C(26) H(49) 0.980 no .
C(26) H(50) 0.980 no .
C(26) H(51) 0.980 no .
C(27) H(52) 0.980 no .
C(27) H(53) 0.980 no .
C(27) H(54) 0.980 no .

loop_
_geom_contact_atom_site_label_1
_geom_contact_atom_site_label_2
_geom_contact_distance
_geom_contact_publ_flag
_geom_contact_site_symmetry_2
S(2) C(7) 3.178(5) no .
S(2) C(21) 3.130(5) no .
Si(1) C(3) 3.248(5) no .
Si(2) C(3) 3.384(5) no .
Si(3) C(5) 3.471(4) no .
Si(4) C(5) 3.445(5) no .
Si(5) C(5) 3.326(4) no .
Si(6) C(5) 3.409(5) no .
Na(1) C(8) 3.203(14) no 16_657
O(1) C(25) 3.427(8) no .
C(1) C(4) 2.837(6) no .
C(1) C(11) 3.573(8) no .
C(2) C(5) 2.801(6) no .
C(2) C(8) 3.250(8) no .
C(2) C(11) 3.213(8) no .
C(3) C(6) 2.778(6) no .
C(3) C(10) 3.459(8) no .
C(3) C(13) 3.546(8) no .
C(4) C(15) 3.357(8) no .
C(4) C(18) 3.207(9) no .
C(5) C(16) 3.576(7) no .
C(5) C(22) 3.396(7) no .
C(5) C(27) 3.433(9) no .
C(6) C(22) 3.143(7) no .
C(6) C(25) 3.397(9) no .
Fe(1) H(22) 3.3469 no .
Fe(1) H(22) 3.5440 no 16_657
Fe(1) H(57) 3.2692 no .
S(1) H(6) 3.1003 no 16_657
S(1) H(22) 3.5615 no 11_665
S(1) H(22) 3.1724 no 16_657
S(1) H(39) 3.3257 no 11_665
S(1) H(57) 3.2630 no 16_657
S(2) H(2) 3.5492 no 16_657
S(2) H(12) 2.8527 no .
S(2) H(48) 3.1289 no .
S(2) H(57) 2.5692 no .
S(2) H(59) 2.4889 no .
Si(1) H(14) 3.5526 no .
Si(1) H(55) 3.0082 no .
Si(2) H(9) 3.5549 no .
Si(2) H(55) 3.2713 no .
Si(3) H(32) 3.4173 no .
Si(3) H(36) 3.5787 no .
Si(3) H(56) 3.3525 no .
Si(4) H(27) 3.5716 no .
Si(4) H(56) 3.3154 no .
Si(5) H(51) 3.5457 no .
Si(5) H(56) 3.1404 no .
Si(6) H(45) 3.4178 no .
Si(6) H(56) 3.2569 no .
Na(1) H(2) 2.6171 no 16_657
Na(1) H(22) 3.1985 no 16_657
Na(1) H(41) 3.2254 no 11_665
Na(1) H(42) 3.5768 no 11_665
Na(1) H(46) 3.0967 no .
Na(1) H(48) 3.4640 no .
O(1) H(2) 3.4195 no 16_657
O(1) H(4) 3.4543 no 16_657
O(1) H(41) 3.4041 no 11_665
O(1) H(46) 2.6734 no .
O(1) H(48) 3.4478 no .
C(1) H(12) 3.0139 no .
C(1) H(22) 3.4768 no .
C(1) H(39) 3.1549 no .
C(1) H(48) 3.0709 no .
C(1) H(55) 3.2737 no .
C(1) H(56) 3.2835 no .
C(1) H(57) 2.5683 no .
C(1) H(59) 2.5298 no .
C(2) H(3) 3.1742 no .
C(2) H(10) 3.2451 no .
C(2) H(12) 3.0157 no .
C(2) H(13) 3.4430 no .
C(2) H(22) 3.1608 no .
C(3) H(3) 3.2921 no .
C(3) H(7) 3.2157 no .
C(3) H(9) 3.3680 no .
C(3) H(10) 3.5767 no .
C(3) H(13) 2.9889 no .
C(3) H(20) 3.4191 no .
C(3) H(21) 3.5867 no .
C(3) H(28) 3.5842 no .
C(3) H(30) 3.4301 no .
C(3) H(56) 3.2326 no .
C(3) H(57) 3.2715 no .
C(3) H(58) 2.4346 no .
C(4) H(1) 3.4171 no .
C(4) H(20) 3.1055 no .
C(4) H(21) 3.4846 no .
C(4) H(28) 2.9833 no .
C(4) H(30) 3.2299 no .
C(5) H(1) 3.0354 no .
C(5) H(28) 3.0580 no .
C(5) H(31) 3.4284 no .
C(5) H(37) 3.0984 no .
C(5) H(39) 3.2935 no .
C(5) H(45) 3.4164 no .
C(5) H(52) 3.3007 no .
C(5) H(54) 3.1355 no .
C(5) H(55) 3.2283 no .
C(5) H(58) 3.2866 no .
C(5) H(59) 3.2916 no .
C(6) H(37) 3.2695 no .
C(6) H(39) 2.8193 no .
C(6) H(48) 2.9211 no .
C(6) H(54) 3.5575 no .
C(7) H(3) 3.3526 no .
C(7) H(4) 3.4470 no .
C(7) H(6) 3.0079 no .
C(7) H(7) 3.5934 no .
C(7) H(9) 3.1937 no .
C(7) H(10) 3.4370 no .
C(7) H(12) 2.9904 no .
C(7) H(13) 3.3229 no .
C(7) H(13A) 3.3103 no .
C(7) H(14) 3.1453 no .
C(7) H(15) 3.3175 no .
C(7) H(22) 3.0148 no .
C(7) H(55) 2.6104 no .
C(8) H(5) 3.0392 no .
C(8) H(6) 3.4447 no .
C(8) H(7) 2.9785 no .
C(8) H(8) 3.4204 no .
C(8) H(15) 3.4295 no 6_467
C(8) H(57) 3.1554 no .
C(9) H(2) 3.0782 no .
C(9) H(8) 2.9267 no .
C(9) H(9) 3.4005 no .
C(9) H(14) 2.9121 no .
C(9) H(22) 3.3889 no .
C(9) H(38) 2.8152 no 16_657
C(9) H(57) 3.0913 no .
C(10) H(2) 3.3060 no .
C(10) H(3) 3.0513 no .
C(10) H(4) 2.9585 no .
C(10) H(5) 3.3354 no .
C(10) H(13A) 3.0840 no .
C(10) H(55) 2.7634 no .
C(11) H(13) 3.1390 no .
C(11) H(13B) 3.1571 no .
C(11) H(15) 3.0943 no .
C(11) H(16) 3.2756 no .
C(11) H(48) 3.4946 no .
C(11) H(57) 3.2015 no .
C(12) H(4) 3.4374 no .
C(12) H(6) 3.2922 no .
C(12) H(11) 2.9865 no .
C(12) H(12) 3.4238 no .
C(12) H(13A) 3.2080 no .
C(12) H(13B) 3.1604 no .
C(12) H(38) 3.5873 no 16_657
C(12) H(57) 3.1043 no .
C(13) H(9) 2.9005 no .
C(13) H(10) 2.9546 no .
C(13) H(11) 3.3721 no .
C(13) H(14) 3.3050 no .
C(13) H(16) 3.0678 no .
C(13) H(55) 3.0171 no .
C(14) H(1) 3.3309 no .
C(14) H(20) 3.2187 no .
C(14) H(21) 3.1019 no .
C(14) H(24) 3.3116 no .
C(14) H(25) 3.4684 no .
C(14) H(27) 3.0317 no .
C(14) H(28) 3.2456 no .
C(14) H(30) 3.1747 no .
C(14) H(31) 3.3143 no .
C(14) H(32) 3.2957 no .
C(14) H(34) 3.4544 no .
C(14) H(36) 3.0042 no .
C(14) H(55) 2.6270 no .
C(14) H(56) 2.7088 no .
C(15) H(1) 3.1831 no .
C(15) H(3) 3.4571 no .
C(15) H(7) 3.5718 no .
C(15) H(23) 3.2098 no .
C(15) H(26) 3.0359 no .
C(15) H(27) 3.4305 no .
C(15) H(58) 3.0504 no .
C(16) H(19) 3.2227 no .
C(16) H(20) 3.1685 no .
C(16) H(25) 3.0177 no .
C(16) H(26) 3.3967 no .
C(16) H(31) 3.5214 no .
C(16) H(32) 3.2018 no .
C(16) H(37) 3.2139 no .
C(16) H(45) 3.5321 no .
C(16) H(56) 3.0381 no .
C(17) H(19) 3.1659 no .
C(17) H(21) 3.2536 no .
C(17) H(23) 3.1619 no .
C(17) H(24) 3.2113 no .
C(17) H(32) 3.5384 no .
C(17) H(36) 2.8555 no .
C(17) H(58) 3.1492 no .
C(18) H(31) 3.2272 no .
C(18) H(33) 3.2132 no .
C(18) H(34) 2.9736 no .
C(18) H(35) 3.4544 no .
C(18) H(52) 3.3567 no .
C(18) H(58) 3.3104 no .
C(19) H(24) 2.9636 no .
C(19) H(28) 3.2244 no .
C(19) H(29) 3.2197 no .
C(19) H(35) 2.9807 no .
C(19) H(36) 3.4608 no .
C(19) H(52) 3.4564 no .
C(19) H(54) 3.4641 no .
C(19) H(56) 3.3611 no .
C(20) H(25) 3.5778 no .
C(20) H(27) 3.0533 no .
C(20) H(29) 3.1692 no .
C(20) H(30) 3.1895 no .
C(20) H(32) 3.1917 no .
C(20) H(33) 3.1757 no .
C(20) H(58) 2.9442 no .
C(21) H(37) 3.4515 no .
C(21) H(39) 3.0166 no .
C(21) H(40) 3.4283 no .
C(21) H(42) 2.9755 no .
C(21) H(43) 3.5538 no .
C(21) H(45) 3.1369 no .
C(21) H(46) 3.4103 no .
C(21) H(48) 2.9597 no .
C(21) H(49) 3.4640 no .
C(21) H(51) 3.0299 no .
C(21) H(52) 3.5714 no .
C(21) H(54) 3.1607 no .
C(21) H(56) 2.6458 no .
C(22) H(1) 3.2104 no .
C(22) H(6) 2.9213 no 6_467
C(22) H(14) 3.4834 no 6_467
C(22) H(15) 3.5918 no 6_467
C(22) H(20) 3.5972 no .
C(22) H(40) 2.9755 no .
C(22) H(41) 3.4451 no .
C(22) H(44) 2.9970 no .
C(22) H(45) 3.4641 no .
C(22) H(56) 3.4532 no .
C(22) H(59) 3.3897 no .
C(23) H(38) 3.0019 no .
C(23) H(39) 3.3938 no .
C(23) H(43) 2.9997 no .
C(23) H(44) 3.4481 no .
C(23) H(51) 3.1920 no .
C(23) H(51) 3.1954 no 11_665
C(23) H(59) 2.8930 no .
C(24) H(1) 3.2051 no .
C(24) H(37) 3.0317 no .
C(24) H(38) 3.3982 no .
C(24) H(41) 2.9863 no .
C(24) H(42) 3.4718 no .
C(24) H(49) 3.4688 no .
C(24) H(54) 3.0151 no .
C(24) H(56) 3.2647 no .
C(25) H(50) 3.0013 no .
C(25) H(51) 3.4031 no .
C(25) H(52) 2.9560 no .
C(25) H(53) 3.3963 no .
C(25) H(59) 3.0429 no .
C(26) H(42) 3.1174 no .
C(26) H(42) 3.2220 no 11_665
C(26) H(43) 3.5401 no .
C(26) H(46) 2.9731 no .
C(26) H(47) 3.4310 no .
C(26) H(51) 3.3690 no 11_665
C(26) H(53) 2.9553 no .
C(26) H(54) 3.4360 no .
C(26) H(59) 3.1971 no .
C(27) H(28) 3.4402 no .
C(27) H(31) 3.0105 no .
C(27) H(45) 3.0215 no .
C(27) H(47) 2.9245 no .
C(27) H(48) 3.4347 no .
C(27) H(49) 2.9988 no .
C(27) H(50) 3.3657 no .
C(27) H(56) 2.9035 no .
C(28) H(2) 3.3921 no 16_657
C(28) H(5) 3.2171 no 16_657
C(28) H(46) 3.4714 no .
C(29) H(5) 3.3293 no 16_657
C(29) H(41) 3.1720 no 11_665
C(29) H(46) 3.2701 no .
C(32) H(8) 3.2423 no 16_657
H(1) H(19) 3.4545 no .
H(1) H(20) 2.9976 no .
H(1) H(37) 2.3127 no .
H(1) H(44) 2.9336 no .
H(1) H(45) 2.8249 no .
H(1) H(56) 2.5016 no .
H(2) H(5) 2.7433 no .
H(2) H(6) 3.5539 no .
H(2) H(7) 3.2878 no .
H(2) H(8) 3.4261 no .
H(2) H(12) 3.1099 no 6_467
H(2) H(15) 3.3535 no 6_467
H(3) H(7) 2.6943 no .
H(3) H(8) 3.5598 no .
H(3) H(15) 2.8768 no 6_467
H(3) H(20) 2.7418 no .
H(3) H(21) 3.3003 no .
H(3) H(39) 3.3731 no .
H(3) H(55) 3.3909 no .
H(4) H(8) 2.7549 no .
H(4) H(9) 3.1603 no .
H(4) H(14) 2.5503 no .
H(4) H(38) 2.8441 no 16_657
H(5) H(8) 3.0636 no .
H(5) H(22) 3.4154 no .
H(5) H(38) 3.1279 no 16_657
H(6) H(14) 2.6021 no .
H(6) H(15) 3.3617 no .
H(6) H(22) 3.4998 no .
H(6) H(37) 3.5823 no 16_657
H(6) H(38) 2.1000 no 16_657
H(6) H(39) 2.9595 no 16_657
H(6) H(40) 3.1315 no 16_657
H(6) H(57) 2.7565 no .
H(7) H(20) 3.5491 no .
H(7) H(21) 2.7575 no .
H(7) H(55) 2.5491 no .
H(9) H(13) 2.9876 no .
H(9) H(13A) 2.1896 no .
H(9) H(55) 2.5370 no .
H(10) H(13) 2.8034 no .
H(10) H(13B) 3.0988 no .
H(10) H(28) 3.3334 no .
H(10) H(30) 3.1301 no .
H(10) H(48) 3.2419 no .
H(11) H(13B) 3.2554 no .
H(11) H(15) 2.9744 no .
H(11) H(16) 2.9893 no .
H(12) H(15) 3.2508 no .
H(12) H(48) 2.8595 no .
H(12) H(57) 2.8932 no .
H(13) H(30) 2.8999 no .
H(13) H(55) 2.4566 no .
H(13A) H(14) 3.1858 no .
H(13A) H(16) 3.2871 no .
H(13A) H(55) 3.1135 no .
H(13B) H(14) 3.5547 no .
H(13B) H(16) 2.8876 no .
H(14) H(37) 3.4491 no 16_657
H(14) H(38) 2.8942 no 16_657
H(14) H(39) 3.5803 no 16_657
H(14) H(57) 3.2035 no .
H(15) H(20) 3.1283 no 16_657
H(15) H(22) 3.5298 no 16_657
H(15) H(37) 3.4838 no 16_657
H(15) H(38) 3.3862 no 16_657
H(15) H(39) 3.3135 no 16_657
H(15) H(57) 3.0449 no .
H(19) H(23) 3.0824 no .
H(19) H(26) 2.8486 no .
H(20) H(23) 3.4156 no .
H(20) H(37) 2.8686 no .
H(20) H(39) 3.4602 no .
H(20) H(55) 3.5818 no .
H(20) H(58) 3.3770 no .
H(21) H(26) 3.2347 no .
H(21) H(27) 3.3525 no .
H(21) H(55) 3.3276 no .
H(21) H(58) 2.8149 no .
H(22) H(39) 3.3458 no .
H(22) H(57) 2.8589 no .
H(23) H(25) 3.1179 no .
H(23) H(26) 3.2482 no .
H(23) H(37) 3.5360 no .
H(24) H(25) 2.9067 no .
H(24) H(31) 2.8026 no .
H(24) H(32) 2.4018 no .
H(24) H(45) 3.3593 no .
H(24) H(56) 3.0629 no .
H(25) H(32) 2.9503 no .
H(25) H(36) 2.8968 no .
H(27) H(35) 3.5940 no .
H(27) H(36) 2.1598 no .
H(27) H(58) 2.8380 no .
H(28) H(31) 3.0831 no .
H(28) H(33) 3.4584 no .
H(28) H(48) 3.5624 no .
H(28) H(52) 2.5514 no .
H(28) H(56) 3.1866 no .
H(29) H(31) 3.4716 no .
H(29) H(33) 3.0636 no .
H(29) H(34) 3.0599 no .
H(29) H(35) 3.3359 no .
H(29) H(52) 3.5559 no .
H(30) H(34) 2.8608 no .
H(30) H(55) 3.4546 no .
H(30) H(58) 3.1398 no .
H(31) H(52) 2.6864 no .
H(31) H(53) 3.5086 no .
H(31) H(54) 2.4924 no .
H(31) H(56) 2.7185 no .
H(32) H(35) 3.0935 no .
H(32) H(36) 3.3601 no .
H(33) H(35) 2.8467 no .
H(34) H(58) 3.1216 no .
H(36) H(58) 2.7737 no .
H(37) H(44) 2.8372 no .
H(37) H(45) 3.2521 no .
H(37) H(56) 3.0500 no .
H(38) H(40) 2.7970 no .
H(38) H(41) 3.2232 no .
H(38) H(44) 3.1514 no .
H(39) H(40) 3.1457 no .
H(39) H(59) 3.1576 no .
H(40) H(46) 3.5956 no 11_665
H(40) H(59) 3.0949 no .
H(41) H(43) 2.7650 no .
H(41) H(44) 3.2158 no .
H(41) H(46) 3.3244 no 11_665
H(41) H(50) 3.5762 no 11_665
H(41) H(51) 3.2623 no 11_665
H(42) H(42) 2.9163 no 11_665
H(42) H(43) 3.2523 no .
H(42) H(49) 3.2593 no .
H(42) H(50) 3.3662 no 11_665
H(42) H(51) 2.3599 no .
H(42) H(51) 2.3608 no 11_665
H(42) H(59) 2.6835 no .
H(42) H(59) 3.4780 no 11_665
H(43) H(49) 2.8966 no .
H(43) H(54) 3.2545 no .
H(45) H(49) 3.4994 no .
H(45) H(53) 3.4924 no .
H(45) H(54) 2.1837 no .
H(45) H(56) 2.6284 no .
H(46) H(50) 2.7967 no .
H(46) H(51) 3.1588 no .
H(46) H(59) 3.1706 no .
H(47) H(50) 3.2137 no .
H(47) H(52) 2.7027 no .
H(47) H(53) 3.1483 no .
H(48) H(52) 3.2162 no .
H(48) H(59) 2.9459 no .
H(49) H(51) 3.4982 no 11_665
H(49) H(53) 2.7918 no .
H(49) H(54) 3.2138 no .
H(50) H(53) 3.1007 no .
H(51) H(51) 2.5164 no 11_665
H(51) H(59) 2.8941 no .
H(52) H(56) 2.8979 no .
H(54) H(56) 2.3970 no .
H(55) H(57) 3.5394 no .
H(55) H(58) 2.1801 no .
H(56) H(59) 3.5743 no .
C(9) H(13B) 3.4485 no 13_567
C(10) H(16) 3.4179 no 13_567
C(10) H(19) 3.2165 no 12_465
C(10) H(23) 3.2355 no 12_465
C(12) H(4) 3.4408 no 13_567
C(13) H(4) 3.2575 no 13_567
C(13) H(38) 3.4318 no 12_465
C(13) H(44) 3.4537 no 12_465
C(16) H(27) 3.5397 no 10_654
C(16) H(58) 3.3401 no 10_654
C(18) H(47) 3.1881 no 13_566
C(20) H(24) 3.5690 no 12_465
C(20) H(45) 3.5741 no 12_465
C(20) H(47) 3.5750 no 13_566
C(22) H(13A) 3.5551 no 10_654
C(24) H(34) 3.1031 no 10_654
C(25) H(29) 3.2228 no 13_566
C(26) H(43) 3.4674 no 16_656
C(26) H(49) 3.0222 no 16_656
C(26) H(50) 3.2452 no 6_466
C(28) H(33) 3.3139 no 13_566
C(28) H(35) 3.2330 no 13_566
C(29) H(13B) 3.5103 no 4_454
C(29) H(35) 3.0751 no 13_566
C(29) H(53) 3.5839 no 16_656
C(30) H(11) 3.4760 no 4_454
C(30) H(35) 3.0262 no 13_566
C(32) H(33) 3.5255 no 13_566
C(32) H(35) 3.4893 no 13_566
H(1) H(9) 3.5808 no 10_654
H(4) C(12) 3.4408 no 13_567
H(4) C(13) 3.2575 no 13_567
H(4) H(13A) 3.0434 no 13_567
H(4) H(13B) 2.6931 no 13_567
H(4) H(14) 3.4366 no 13_567
H(4) H(16) 2.7425 no 13_567
H(5) H(13B) 3.5559 no 13_567
H(7) H(19) 3.1781 no 12_465
H(7) H(23) 2.7355 no 12_465
H(8) H(16) 2.8489 no 13_567
H(8) H(19) 2.7172 no 12_465
H(9) H(1) 3.5808 no 12_465
H(9) H(14) 3.4012 no 13_567
H(9) H(16) 3.1800 no 13_567
H(9) H(19) 3.2370 no 12_465
H(9) H(23) 2.8957 no 12_465
H(11) C(30) 3.4760 no 2_555
H(13) H(44) 2.8981 no 12_465
H(13A) C(22) 3.5551 no 12_465
H(13A) H(4) 3.0434 no 13_567
H(13A) H(14) 2.8207 no 13_567
H(13A) H(37) 3.2408 no 12_465
H(13A) H(38) 2.9755 no 12_465
H(13B) C(9) 3.4485 no 13_567
H(13B) C(29) 3.5103 no 2_555
H(13B) H(4) 2.6931 no 13_567
H(13B) H(5) 3.5559 no 13_567
H(13B) H(38) 3.0941 no 12_465
H(13B) H(44) 3.3340 no 12_465
H(14) H(4) 3.4366 no 13_567
H(14) H(9) 3.4012 no 13_567
H(14) H(13A) 2.8207 no 13_567
H(14) H(14) 3.5853 no 13_567
H(16) C(10) 3.4179 no 13_567
H(16) H(4) 2.7425 no 13_567
H(16) H(8) 2.8489 no 13_567
H(16) H(9) 3.1800 no 13_567
H(19) C(10) 3.2165 no 10_654
H(19) H(7) 3.1781 no 10_654
H(19) H(8) 2.7172 no 10_654
H(19) H(9) 3.2370 no 10_654
H(21) H(23) 3.0479 no 12_465
H(21) H(25) 3.4359 no 12_465
H(21) H(26) 3.4131 no 12_465
H(23) C(10) 3.2355 no 10_654
H(23) H(7) 2.7355 no 10_654
H(23) H(9) 2.8957 no 10_654
H(23) H(21) 3.0479 no 10_654
H(23) H(27) 3.4871 no 10_654
H(23) H(55) 3.1976 no 10_654
H(23) H(58) 2.7324 no 10_654
H(24) C(20) 3.5690 no 10_654
H(24) H(27) 2.7618 no 10_654
H(24) H(34) 3.3986 no 10_654
H(24) H(36) 2.8908 no 10_654
H(24) H(58) 3.1453 no 10_654
H(25) H(21) 3.4359 no 10_654
H(25) H(26) 3.3030 no 10_654
H(25) H(27) 3.3553 no 10_654
H(26) H(21) 3.4131 no 10_654
H(26) H(25) 3.3030 no 12_465
H(27) C(16) 3.5397 no 12_465
H(27) H(23) 3.4871 no 12_465
H(27) H(24) 2.7618 no 12_465
H(27) H(25) 3.3553 no 12_465
H(27) H(32) 2.8572 no 12_465
H(28) H(29) 3.2660 no 13_566
H(29) C(25) 3.2228 no 13_566
H(29) H(28) 3.2660 no 13_566
H(29) H(29) 3.5545 no 13_566
H(29) H(47) 2.3077 no 13_566
H(29) H(48) 3.4464 no 13_566
H(29) H(52) 2.9143 no 13_566
H(30) H(44) 3.3857 no 12_465
H(30) H(47) 3.4565 no 13_566
H(30) H(52) 3.5739 no 13_566
H(31) H(36) 3.5971 no 10_654
H(32) H(27) 2.8572 no 10_654
H(32) H(36) 3.4209 no 10_654
H(33) C(28) 3.3139 no 13_566
H(33) C(32) 3.5255 no 13_566
H(34) C(24) 3.1031 no 12_465
H(34) H(24) 3.3986 no 12_465
H(34) H(43) 3.1859 no 12_465
H(34) H(44) 2.9356 no 12_465
H(34) H(45) 2.6826 no 12_465
H(34) H(47) 3.2838 no 13_566
H(35) C(28) 3.2330 no 13_566
H(35) C(29) 3.0751 no 13_566
H(35) C(30) 3.0262 no 13_566
H(35) C(32) 3.4893 no 13_566
H(35) H(47) 3.2366 no 13_566
H(36) H(24) 2.8908 no 12_465
H(36) H(31) 3.5971 no 12_465
H(36) H(32) 3.4209 no 12_465
H(37) H(13A) 3.2408 no 10_654
H(38) C(13) 3.4318 no 10_654
H(38) H(13A) 2.9755 no 10_654
H(38) H(13B) 3.0941 no 10_654
H(43) C(26) 3.4674 no 6_466
H(43) H(34) 3.1859 no 10_654
H(43) H(49) 3.5408 no 6_466
H(43) H(50) 2.6599 no 6_466
H(43) H(53) 3.4153 no 6_466
H(44) C(13) 3.4537 no 10_654
H(44) H(13) 2.8981 no 10_654
H(44) H(13B) 3.3340 no 10_654
H(44) H(30) 3.3857 no 10_654
H(44) H(34) 2.9356 no 10_654
H(45) C(20) 3.5741 no 10_654
H(45) H(34) 2.6826 no 10_654
H(47) C(18) 3.1881 no 13_566
H(47) C(20) 3.5750 no 13_566
H(47) H(29) 2.3077 no 13_566
H(47) H(30) 3.4565 no 13_566
H(47) H(34) 3.2838 no 13_566
H(47) H(35) 3.2366 no 13_566
H(48) H(29) 3.4464 no 13_566
H(49) C(26) 3.0222 no 6_466
H(49) H(43) 3.5408 no 16_656
H(49) H(49) 3.2046 no 6_466
H(49) H(49) 3.2046 no 16_656
H(49) H(50) 2.3204 no 6_466
H(49) H(51) 3.1128 no 6_466
H(50) C(26) 3.2452 no 16_656
H(50) H(43) 2.6599 no 16_656
H(50) H(49) 2.3204 no 16_656
H(50) H(51) 3.4684 no 16_656
H(51) H(49) 3.1128 no 16_656
H(51) H(50) 3.4684 no 6_466
H(52) H(29) 2.9143 no 13_566
H(52) H(30) 3.5739 no 13_566
H(53) C(29) 3.5839 no 6_466
H(53) H(43) 3.4153 no 16_656
H(55) H(23) 3.1976 no 12_465
H(58) C(16) 3.3401 no 12_465
H(58) H(23) 2.7324 no 12_465
H(58) H(24) 3.1453 no 12_465

loop_
_geom_torsion_atom_site_label_1
_geom_torsion_atom_site_label_2
_geom_torsion_atom_site_label_3
_geom_torsion_atom_site_label_4
_geom_torsion
_geom_torsion_publ_flag
_geom_torsion_site_symmetry_1
_geom_torsion_site_symmetry_3
_geom_torsion_site_symmetry_4
Fe(1) Fe(1) Fe(1) Fe(1) 68.915(16) no 6_467 11_665 16_657
Fe(1) Fe(1) Fe(1) Fe(1) 0.000(13) no 6_467 11_665 6_467
Fe(1) Fe(1) Fe(1) S(1) -63.649(17) no 6_467 11_665 11_665
Fe(1) Fe(1) Fe(1) S(1) 34.017(18) no 6_467 11_665 16_657
Fe(1) Fe(1) Fe(1) S(1) 132.56(3) no 6_467 11_665 .
Fe(1) Fe(1) Fe(1) S(2) -130.10(4) no 6_467 11_665 11_665
Fe(1) Fe(1) Fe(1) Fe(1) 0.000(13) no 11_665 6_467 11_665
Fe(1) Fe(1) Fe(1) Fe(1) -71.330(17) no 11_665 6_467 16_657
Fe(1) Fe(1) Fe(1) S(1) -134.46(3) no 11_665 6_467 6_467
Fe(1) Fe(1) Fe(1) S(1) 63.990(17) no 11_665 6_467 11_665
Fe(1) Fe(1) Fe(1) S(1) -34.652(19) no 11_665 6_467 16_657
Fe(1) Fe(1) Fe(1) S(2) 156.64(4) no 11_665 6_467 6_467
Fe(1) Fe(1) Fe(1) Fe(1) 0.000(13) no 6_467 16_657 6_467
Fe(1) Fe(1) Fe(1) Fe(1) -71.330(17) no 6_467 16_657 11_665
Fe(1) Fe(1) Fe(1) S(1) -36.217(18) no 6_467 16_657 16_657
Fe(1) Fe(1) Fe(1) S(1) -134.46(3) no 6_467 16_657 .
Fe(1) Fe(1) Fe(1) S(1) 63.990(17) no 6_467 16_657 6_467
Fe(1) Fe(1) Fe(1) S(2) 148.95(7) no 6_467 16_657 16_657
Fe(1) Fe(1) Fe(1) Fe(1) 71.330(17) no 16_657 6_467 11_665
Fe(1) Fe(1) Fe(1) Fe(1) 0.000(13) no 16_657 6_467 16_657
Fe(1) Fe(1) Fe(1) S(1) -63.130(17) no 16_657 6_467 6_467
Fe(1) Fe(1) Fe(1) S(1) 135.32(3) no 16_657 6_467 11_665
Fe(1) Fe(1) Fe(1) S(1) 36.678(19) no 16_657 6_467 16_657
Fe(1) Fe(1) Fe(1) S(2) -132.03(4) no 16_657 6_467 6_467
Fe(1) Fe(1) S(1) Fe(1) -40.53(3) no 6_467 . 11_665
Fe(1) Fe(1) S(1) Fe(1) 38.34(3) no 6_467 . 16_657
Fe(1) Fe(1) S(1) Na(1) 176.07(3) no 6_467 . .
S(1) Fe(1) Fe(1) Fe(1) 36.22(3) no . 6_467 11_665
S(1) Fe(1) Fe(1) Fe(1) -35.11(3) no . 6_467 16_657
S(1) Fe(1) Fe(1) S(1) -98.24(4) no . 6_467 6_467
S(1) Fe(1) Fe(1) S(1) 100.21(4) no . 6_467 11_665
S(1) Fe(1) Fe(1) S(1) 1.57(4) no . 6_467 16_657
S(1) Fe(1) Fe(1) S(2) -167.14(4) no . 6_467 6_467
Fe(1) Fe(1) S(1) Fe(1) 0.000(14) no 6_467 6_467 6_467
Fe(1) Fe(1) S(1) Fe(1) -77.60(3) no 6_467 6_467 16_657
Fe(1) Fe(1) S(1) Na(1) 66.00(5) no 6_467 6_467 6_467
S(1) Fe(1) Fe(1) Fe(1) 134.46(4) no 6_467 6_467 11_665
S(1) Fe(1) Fe(1) Fe(1) 63.13(4) no 6_467 6_467 16_657
S(1) Fe(1) Fe(1) S(1) 0.00(3) no 6_467 6_467 6_467
S(1) Fe(1) Fe(1) S(1) -161.55(4) no 6_467 6_467 11_665
S(1) Fe(1) Fe(1) S(1) 99.81(4) no 6_467 6_467 16_657
S(1) Fe(1) Fe(1) S(2) -68.90(5) no 6_467 6_467 6_467
Fe(1) Fe(1) S(1) Fe(1) 78.35(3) no 6_467 11_665 11_665
Fe(1) Fe(1) S(1) Fe(1) 0.000(14) no 6_467 11_665 6_467
Fe(1) Fe(1) S(1) Na(1) 139.90(8) no 6_467 11_665 11_665
S(1) Fe(1) Fe(1) Fe(1) -63.99(4) no 11_665 6_467 11_665
S(1) Fe(1) Fe(1) Fe(1) -135.32(4) no 11_665 6_467 16_657
S(1) Fe(1) Fe(1) S(1) 161.55(4) no 11_665 6_467 6_467
S(1) Fe(1) Fe(1) S(1) 0.00(3) no 11_665 6_467 11_665
S(1) Fe(1) Fe(1) S(1) -98.64(4) no 11_665 6_467 16_657
S(1) Fe(1) Fe(1) S(2) 92.65(5) no 11_665 6_467 6_467
Fe(1) Fe(1) S(2) Na(1) -172.74(7) no 6_467 . .
Fe(1) Fe(1) S(2) C(1) 19.25(13) no 6_467 . .
S(2) Fe(1) Fe(1) Fe(1) -148.95(9) no . 6_467 11_665
S(2) Fe(1) Fe(1) Fe(1) 139.72(9) no . 6_467 16_657
S(2) Fe(1) Fe(1) S(1) 76.59(9) no . 6_467 6_467
S(2) Fe(1) Fe(1) S(1) -84.96(9) no . 6_467 11_665
S(2) Fe(1) Fe(1) S(1) 176.40(9) no . 6_467 16_657
S(2) Fe(1) Fe(1) S(2) 7.70(11) no . 6_467 6_467
Fe(1) Fe(1) Fe(1) Fe(1) 71.330(17) no 11_665 16_657 6_467
Fe(1) Fe(1) Fe(1) Fe(1) 0.000(13) no 11_665 16_657 11_665
Fe(1) Fe(1) Fe(1) S(1) 35.113(19) no 11_665 16_657 16_657
Fe(1) Fe(1) Fe(1) S(1) -63.130(17) no 11_665 16_657 .
Fe(1) Fe(1) Fe(1) S(1) 135.32(3) no 11_665 16_657 6_467
Fe(1) Fe(1) Fe(1) S(2) -139.72(7) no 11_665 16_657 16_657
Fe(1) Fe(1) Fe(1) Fe(1) 0.000(13) no 16_657 11_665 16_657
Fe(1) Fe(1) Fe(1) Fe(1) -68.915(16) no 16_657 11_665 6_467
Fe(1) Fe(1) Fe(1) S(1) -132.56(3) no 16_657 11_665 11_665
Fe(1) Fe(1) Fe(1) S(1) -34.898(18) no 16_657 11_665 16_657
Fe(1) Fe(1) Fe(1) S(1) 63.649(17) no 16_657 11_665 .
Fe(1) Fe(1) Fe(1) S(2) 160.99(4) no 16_657 11_665 11_665
Fe(1) Fe(1) S(1) Fe(1) 0.000(14) no 11_665 . 11_665
Fe(1) Fe(1) S(1) Fe(1) 78.87(3) no 11_665 . 16_657
Fe(1) Fe(1) S(1) Na(1) -143.40(4) no 11_665 . .
S(1) Fe(1) Fe(1) Fe(1) -63.65(4) no . 11_665 16_657
S(1) Fe(1) Fe(1) Fe(1) -132.56(4) no . 11_665 6_467
S(1) Fe(1) Fe(1) S(1) 163.79(5) no . 11_665 11_665
S(1) Fe(1) Fe(1) S(1) -98.55(4) no . 11_665 16_657
S(1) Fe(1) Fe(1) S(1) 0.00(4) no . 11_665 .
S(1) Fe(1) Fe(1) S(2) 97.34(5) no . 11_665 11_665
Fe(1) Fe(1) S(1) Fe(1) 39.15(3) no 11_665 6_467 6_467
Fe(1) Fe(1) S(1) Fe(1) -38.46(3) no 11_665 6_467 16_657
Fe(1) Fe(1) S(1) Na(1) 105.15(5) no 11_665 6_467 6_467
S(1) Fe(1) Fe(1) Fe(1) 34.02(3) no 6_467 11_665 16_657
S(1) Fe(1) Fe(1) Fe(1) -34.90(3) no 6_467 11_665 6_467
S(1) Fe(1) Fe(1) S(1) -98.55(4) no 6_467 11_665 11_665
S(1) Fe(1) Fe(1) S(1) -0.88(4) no 6_467 11_665 16_657
S(1) Fe(1) Fe(1) S(1) 97.67(4) no 6_467 11_665 .
S(1) Fe(1) Fe(1) S(2) -165.00(4) no 6_467 11_665 11_665
Fe(1) Fe(1) S(1) Fe(1) 0.000(14) no 11_665 11_665 11_665
Fe(1) Fe(1) S(1) Fe(1) -78.35(3) no 11_665 11_665 6_467
Fe(1) Fe(1) S(1) Na(1) 61.55(6) no 11_665 11_665 11_665
S(1) Fe(1) Fe(1) Fe(1) 132.56(4) no 11_665 11_665 16_657
S(1) Fe(1) Fe(1) Fe(1) 63.65(4) no 11_665 11_665 6_467
S(1) Fe(1) Fe(1) S(1) 0.00(4) no 11_665 11_665 11_665
S(1) Fe(1) Fe(1) S(1) 97.67(4) no 11_665 11_665 16_657
S(1) Fe(1) Fe(1) S(1) -163.79(5) no 11_665 11_665 .
S(1) Fe(1) Fe(1) S(2) -66.45(5) no 11_665 11_665 11_665
Fe(1) Fe(1) S(2) Na(1) 50.61(6) no 11_665 . .
Fe(1) Fe(1) S(2) C(1) -117.40(6) no 11_665 . .
S(2) Fe(1) Fe(1) Fe(1) -130.10(6) no . 11_665 16_657
S(2) Fe(1) Fe(1) Fe(1) 160.99(6) no . 11_665 6_467
S(2) Fe(1) Fe(1) S(1) 97.34(6) no . 11_665 11_665
S(2) Fe(1) Fe(1) S(1) -165.00(5) no . 11_665 16_657
S(2) Fe(1) Fe(1) S(1) -66.45(6) no . 11_665 .
S(2) Fe(1) Fe(1) S(2) 30.89(8) no . 11_665 11_665
Fe(1) Fe(1) S(1) Fe(1) -78.87(3) no 16_657 . 11_665
Fe(1) Fe(1) S(1) Fe(1) 0.000(14) no 16_657 . 16_657
Fe(1) Fe(1) S(1) Na(1) 137.73(4) no 16_657 . .
S(1) Fe(1) Fe(1) Fe(1) 134.46(4) no . 16_657 6_467
S(1) Fe(1) Fe(1) Fe(1) 63.13(4) no . 16_657 11_665
S(1) Fe(1) Fe(1) S(1) 98.24(4) no . 16_657 16_657
S(1) Fe(1) Fe(1) S(1) 0.00(3) no . 16_657 .
S(1) Fe(1) Fe(1) S(1) -161.55(4) no . 16_657 6_467
S(1) Fe(1) Fe(1) S(2) -76.59(7) no . 16_657 16_657
Fe(1) Fe(1) S(1) Fe(1) 77.60(3) no 16_657 6_467 6_467
Fe(1) Fe(1) S(1) Fe(1) 0.000(14) no 16_657 6_467 16_657
Fe(1) Fe(1) S(1) Na(1) 143.60(7) no 16_657 6_467 6_467
S(1) Fe(1) Fe(1) Fe(1) -63.99(4) no 6_467 16_657 6_467
S(1) Fe(1) Fe(1) Fe(1) -135.32(4) no 6_467 16_657 11_665
S(1) Fe(1) Fe(1) S(1) -100.21(4) no 6_467 16_657 16_657
S(1) Fe(1) Fe(1) S(1) 161.55(4) no 6_467 16_657 .
S(1) Fe(1) Fe(1) S(1) 0.00(3) no 6_467 16_657 6_467
S(1) Fe(1) Fe(1) S(2) 84.96(7) no 6_467 16_657 16_657
Fe(1) Fe(1) S(1) Fe(1) 40.61(3) no 16_657 11_665 11_665
Fe(1) Fe(1) S(1) Fe(1) -37.74(3) no 16_657 11_665 6_467
Fe(1) Fe(1) S(1) Na(1) 102.16(6) no 16_657 11_665 11_665
S(1) Fe(1) Fe(1) Fe(1) 34.65(3) no 11_665 16_657 6_467
S(1) Fe(1) Fe(1) Fe(1) -36.68(3) no 11_665 16_657 11_665
S(1) Fe(1) Fe(1) S(1) -1.57(4) no 11_665 16_657 16_657
S(1) Fe(1) Fe(1) S(1) -99.81(4) no 11_665 16_657 .
S(1) Fe(1) Fe(1) S(1) 98.64(4) no 11_665 16_657 6_467
S(1) Fe(1) Fe(1) S(2) -176.40(6) no 11_665 16_657 16_657
Fe(1) Fe(1) S(2) Na(1) -48.10(6) no 16_657 . .
Fe(1) Fe(1) S(2) C(1) 143.89(5) no 16_657 . .
S(2) Fe(1) Fe(1) Fe(1) -156.64(6) no . 16_657 6_467
S(2) Fe(1) Fe(1) Fe(1) 132.03(6) no . 16_657 11_665
S(2) Fe(1) Fe(1) S(1) 167.14(5) no . 16_657 16_657
S(2) Fe(1) Fe(1) S(1) 68.90(6) no . 16_657 .
S(2) Fe(1) Fe(1) S(1) -92.65(6) no . 16_657 6_467
S(2) Fe(1) Fe(1) S(2) -7.70(10) no . 16_657 16_657
S(1) Fe(1) S(1) Fe(1) 92.52(4) no . 6_467 6_467
S(1) Fe(1) S(1) Fe(1) 14.92(4) no . 6_467 16_657
S(1) Fe(1) S(1) Na(1) 158.52(5) no . 6_467 6_467
S(1) Fe(1) S(1) Fe(1) -93.56(4) no 6_467 . 11_665
S(1) Fe(1) S(1) Fe(1) -14.69(4) no 6_467 . 16_657
S(1) Fe(1) S(1) Na(1) 123.04(4) no 6_467 . .
S(1) Fe(1) S(1) Fe(1) -13.15(4) no . 11_665 11_665
S(1) Fe(1) S(1) Fe(1) -91.50(4) no . 11_665 6_467
S(1) Fe(1) S(1) Na(1) 48.40(8) no . 11_665 11_665
S(1) Fe(1) S(1) Fe(1) 13.28(5) no 11_665 . 11_665
S(1) Fe(1) S(1) Fe(1) 92.15(4) no 11_665 . 16_657
S(1) Fe(1) S(1) Na(1) -130.12(4) no 11_665 . .
S(1) Fe(1) S(2) Na(1) 1.99(5) no . . .
S(1) Fe(1) S(2) C(1) -166.01(6) no . . .
S(2) Fe(1) S(1) Fe(1) 141.67(4) no . . 11_665
S(2) Fe(1) S(1) Fe(1) -139.46(4) no . . 16_657
S(2) Fe(1) S(1) Na(1) -1.73(4) no . . .
S(1) Fe(1) S(1) Fe(1) 93.19(4) no 6_467 11_665 11_665
S(1) Fe(1) S(1) Fe(1) 14.84(4) no 6_467 11_665 6_467
S(1) Fe(1) S(1) Na(1) 154.74(6) no 6_467 11_665 11_665
S(1) Fe(1) S(1) Fe(1) -14.99(4) no 11_665 6_467 6_467
S(1) Fe(1) S(1) Fe(1) -92.59(4) no 11_665 6_467 16_657
S(1) Fe(1) S(1) Na(1) 51.02(7) no 11_665 6_467 6_467
S(1) Fe(1) S(2) Na(1) -111.46(5) no 6_467 . .
S(1) Fe(1) S(2) C(1) 80.53(7) no 6_467 . .
S(2) Fe(1) S(1) Fe(1) -152.66(4) no . 6_467 6_467
S(2) Fe(1) S(1) Fe(1) 129.74(4) no . 6_467 16_657
S(2) Fe(1) S(1) Na(1) -86.66(7) no . 6_467 6_467
S(1) Fe(1) S(2) Na(1) 118.83(5) no 11_665 . .
S(1) Fe(1) S(2) C(1) -49.17(8) no 11_665 . .
S(2) Fe(1) S(1) Fe(1) -130.49(5) no . 11_665 11_665
S(2) Fe(1) S(1) Fe(1) 151.16(5) no . 11_665 6_467
S(2) Fe(1) S(1) Na(1) -68.94(8) no . 11_665 11_665
Fe(1) S(1) Na(1) S(2) 1.45(19) no . . .
Fe(1) S(1) Na(1) O(1) -167.2(13) no . . .
Fe(1) S(1) Na(1) C(9) -152.2(3) no . . 16_657
Fe(1) S(1) Na(1) S(2) -57.2(4) no 11_665 . .
Fe(1) S(1) Na(1) O(1) 134.2(11) no 11_665 . .
Fe(1) S(1) Na(1) C(9) 149.23(12) no 11_665 . 16_657
Fe(1) S(1) Na(1) S(2) 64.3(4) no 16_657 . .
Fe(1) S(1) Na(1) O(1) -104.4(13) no 16_657 . .
Fe(1) S(1) Na(1) C(9) -89.4(3) no 16_657 . 16_657
Fe(1) S(2) Na(1) S(1) -1.47(19) no . . .
Fe(1) S(2) Na(1) O(1) 172.9(6) no . . .
Fe(1) S(2) Na(1) C(9) 49.2(8) no . . 16_657
Fe(1) S(2) C(1) C(2) -81.6(3) no . . .
Fe(1) S(2) C(1) C(6) 105.1(3) no . . .
Na(1) S(2) C(1) C(2) 119.2(5) no . . .
Na(1) S(2) C(1) C(6) -54.0(6) no . . .
C(1) S(2) Na(1) S(1) 160.3(3) no . . .
C(1) S(2) Na(1) O(1) -25.4(9) no . . .
C(1) S(2) Na(1) C(9) -149.0(6) no . . 16_657
C(8) Si(1) C(7) Si(2) -176.4(3) no . . .
C(8) Si(1) C(7) C(2) -46.2(4) no . . .
C(7) Si(1) C(9) Na(1) 115.9(3) no . . 6_467
C(9) Si(1) C(7) Si(2) 63.8(4) no . . .
C(9) Si(1) C(7) C(2) -166.0(3) no . . .
C(10) Si(1) C(7) Si(2) -56.0(4) no . . .
C(10) Si(1) C(7) C(2) 74.2(4) no . . .
C(8) Si(1) C(9) Na(1) -2.1(4) no . . 6_467
C(10) Si(1) C(9) Na(1) -118.4(3) no . . 6_467
C(11) Si(2) C(7) Si(1) 173.9(3) no . . .
C(11) Si(2) C(7) C(2) 43.0(4) no . . .
C(12) Si(2) C(7) Si(1) -66.3(4) no . . .
C(12) Si(2) C(7) C(2) 162.8(4) no . . .
C(13) Si(2) C(7) Si(1) 55.1(4) no . . .
C(13) Si(2) C(7) C(2) -75.8(4) no . . .
C(15) Si(3) C(14) Si(4) 170.6(3) no . . .
C(15) Si(3) C(14) C(4) -53.7(4) no . . .
C(16) Si(3) C(14) Si(4) -68.8(4) no . . .
C(16) Si(3) C(14) C(4) 66.9(4) no . . .
C(17) Si(3) C(14) Si(4) 52.3(4) no . . .
C(17) Si(3) C(14) C(4) -172.0(4) no . . .
C(18) Si(4) C(14) Si(3) 165.8(3) no . . .
C(18) Si(4) C(14) C(4) 30.0(4) no . . .
C(19) Si(4) C(14) Si(3) 42.6(4) no . . .
C(19) Si(4) C(14) C(4) -93.2(4) no . . .
C(20) Si(4) C(14) Si(3) -77.5(4) no . . .
C(20) Si(4) C(14) C(4) 146.8(4) no . . .
C(22) Si(5) C(21) Si(6) 155.9(3) no . . .
C(22) Si(5) C(21) C(6) 23.4(4) no . . .
C(23) Si(5) C(21) Si(6) -86.8(4) no . . .
C(23) Si(5) C(21) C(6) 140.8(4) no . . .
C(24) Si(5) C(21) Si(6) 33.6(4) no . . .
C(24) Si(5) C(21) C(6) -98.8(4) no . . .
C(25) Si(6) C(21) Si(5) 169.1(4) no . . .
C(25) Si(6) C(21) C(6) -58.5(4) no . . .
C(26) Si(6) C(21) Si(5) 50.6(4) no . . .
C(26) Si(6) C(21) C(6) -177.0(4) no . . .
C(27) Si(6) C(21) Si(5) -70.6(4) no . . .
C(27) Si(6) C(21) C(6) 61.9(4) no . . .
S(1) Na(1) O(1) C(28) 113.6(12) no . . .
S(1) Na(1) O(1) C(29) -67.7(14) no . . .
S(1) Na(1) C(9) Si(1) 78.3(3) no . 16_657 16_657
S(2) Na(1) O(1) C(28) -52.6(7) no . . .
S(2) Na(1) O(1) C(29) 126.1(5) no . . .
S(2) Na(1) C(9) Si(1) 28.5(10) no . 16_657 16_657
O(1) Na(1) C(9) Si(1) -107.9(4) no . 16_657 16_657
C(9) Na(1) O(1) C(28) 98.4(3) no 16_657 . .
C(9) Na(1) O(1) C(29) -82.9(4) no 16_657 . .
Na(1) O(1) C(28) C(32) -135.0(3) no . . .
Na(1) O(1) C(29) C(30) 151.5(4) no . . .
C(28) O(1) C(29) C(30) -29.7 no . . .
C(29) O(1) C(28) C(32) 46.0 no . . .
S(2) C(1) C(2) C(3) -171.4(3) no . . .
S(2) C(1) C(2) C(7) 7.1(5) no . . .
S(2) C(1) C(6) C(5) 171.7(3) no . . .
S(2) C(1) C(6) C(21) -9.8(5) no . . .
C(2) C(1) C(6) C(5) -1.5(6) no . . .
C(2) C(1) C(6) C(21) 176.9(4) no . . .
C(6) C(1) C(2) C(3) 1.8(6) no . . .
C(6) C(1) C(2) C(7) -179.7(4) no . . .
C(1) C(2) C(3) C(4) -1.1(6) no . . .
C(1) C(2) C(7) Si(1) 120.8(4) no . . .
C(1) C(2) C(7) Si(2) -102.5(4) no . . .
C(3) C(2) C(7) Si(1) -60.7(5) no . . .
C(3) C(2) C(7) Si(2) 76.0(5) no . . .
C(7) C(2) C(3) C(4) -179.7(4) no . . .
C(2) C(3) C(4) C(5) 0.1(6) no . . .
C(2) C(3) C(4) C(14) 178.9(4) no . . .
C(3) C(4) C(5) C(6) 0.2(6) no . . .
C(3) C(4) C(14) Si(3) 109.9(4) no . . .
C(3) C(4) C(14) Si(4) -111.2(4) no . . .
C(5) C(4) C(14) Si(3) -71.3(5) no . . .
C(5) C(4) C(14) Si(4) 67.5(5) no . . .
C(14) C(4) C(5) C(6) -178.6(4) no . . .
C(4) C(5) C(6) C(1) 0.5(6) no . . .
C(4) C(5) C(6) C(21) -178.0(4) no . . .
C(1) C(6) C(21) Si(5) -114.3(4) no . . .
C(1) C(6) C(21) Si(6) 109.2(4) no . . .
C(5) C(6) C(21) Si(5) 64.2(5) no . . .
C(5) C(6) C(21) Si(6) -72.3(5) no . . .
O(1) C(28) C(32) C(30) -27.9 no . . .
O(1) C(29) C(30) C(32) 17.6 no . . .
C(29) C(30) C(32) C(28) 1.2 no . . .
